data_1548082
loop_
_publ_author_name
'Sebastian D. Pike'
'Edward R. White'
'Milo S. P. Shaffer'
'Charlotte K. Williams'

_publ_section_title
;
 Simple phosphinate ligands access zinc clusters identified in the
 synthesis of zinc oxide nanoparticles
;
_journal_name_full 'Nature Communications'
_journal_page_first 13008
_journal_paper_doi 10.1038/ncomms13008
_journal_volume 7
_journal_year 2016
_chemical_absolute_configuration .
_chemical_compound_source 'RCS1 312 Imperial College London'
_chemical_formula_moiety 'C115.00 H101.00 O21 P9 Zn6'
_chemical_formula_sum 'C115 H101 O21 P9 Zn6'
_chemical_formula_weight 2490.11
_chemical_melting_point .
_chemical_name_systematic Zn6(OH)3(DPPA)9
_space_group_IT_number 14
_symmetry_cell_setting monoclinic
_symmetry_space_group_name_Hall '-P 2ybc'
_symmetry_space_group_name_H-M 'P 1 21/c 1'
_atom_sites_solution_hydrogens difmap
_atom_sites_solution_primary other
_audit_creation_date 2015-06-19
_audit_creation_method CRYSTALS_ver_14.61
_cell_angle_alpha 90
_cell_angle_beta 104.1787(18)
_cell_angle_gamma 90
_cell_formula_units_Z 4
_cell_length_a 18.0222(3)
_cell_length_b 27.3672(4)
_cell_length_c 24.9782(4)
_cell_measurement_reflns_used 12944
_cell_measurement_temperature 173
_cell_measurement_theta_max 28
_cell_measurement_theta_min 3
_cell_volume 11944.4(3)
_computing_cell_refinement 'CrysAlisPro, (Agilent, 2011)'
_computing_data_collection 'SuperNova, (Oxford Diffraction, 2010)'
_computing_data_reduction 'CrysAlisPro, (Agilent, 2011)'
_computing_molecular_graphics 'CAMERON (Watkin et al., 1996)'
_computing_publication_material 'CRYSTALS (Betteridge et al., 2003)'
_computing_structure_refinement 'CRYSTALS (Betteridge et al., 2003)'
_computing_structure_solution 'Superflip (Palatinus & Chapuis, 2007)'
_diffrn_ambient_temperature 173
_diffrn_measured_fraction_theta_full 0.979
_diffrn_measured_fraction_theta_max 0.938
_diffrn_measurement_device Area
_diffrn_measurement_device_type 'Oxford Diffraction SuperNova'
_diffrn_measurement_method \w
_diffrn_radiation_monochromator graphite
_diffrn_radiation_type 'Mo K\a'
_diffrn_radiation_wavelength 0.71073
_diffrn_reflns_av_R_equivalents 0.029
_diffrn_reflns_limit_h_max 21
_diffrn_reflns_limit_h_min -21
_diffrn_reflns_limit_k_max 33
_diffrn_reflns_limit_k_min 0
_diffrn_reflns_limit_l_max 31
_diffrn_reflns_limit_l_min 0
_diffrn_reflns_number 42517
_diffrn_reflns_theta_full 25.510
_diffrn_reflns_theta_max 26.373
_diffrn_reflns_theta_min 2.182
_diffrn_standards_interval_count .
_diffrn_standards_interval_time .
_diffrn_standards_number 0
_exptl_absorpt_coefficient_mu 1.370
_exptl_absorpt_correction_T_max 0.87
_exptl_absorpt_correction_T_min 0.84
_exptl_absorpt_correction_type multi-scan
_exptl_absorpt_process_details 'CrysAlisPro, (Agilent, 2011)'
_exptl_crystal_colour colourless
_exptl_crystal_density_diffrn 1.385
_exptl_crystal_density_method 'not measured'
_exptl_crystal_description block
_exptl_crystal_F_000 5096
_exptl_crystal_size_max 0.200
_exptl_crystal_size_mid 0.200
_exptl_crystal_size_min 0.100
_platon_squeeze_details
;
;
_refine_diff_density_max 1.03
_refine_diff_density_min -0.75
_refine_ls_extinction_method None
_refine_ls_goodness_of_fit_ref 0.9335
_refine_ls_hydrogen_treatment constr
_refine_ls_matrix_type full
_refine_ls_number_parameters 1415
_refine_ls_number_reflns 22819
_refine_ls_number_restraints 1002
_refine_ls_R_factor_all 0.0833
_refine_ls_R_factor_gt 0.0449
_refine_ls_shift/su_max 0.0059839
_refine_ls_shift/su_mean 0.0001801
_refine_ls_structure_factor_coef Fsqd
_refine_ls_weighting_details
;
 Method= Modified Sheldrick 
 w=1/[\s^2^(F^2^) + ( 0.04P)^2^ +17.78P] 
 ,where P=(max(Fo^2^,0) + 2Fc^2^)/3 
;
_refine_ls_weighting_scheme calc
_refine_ls_wR_factor_all 0.1015
_refine_ls_wR_factor_gt 0.0946
_refine_ls_wR_factor_ref 0.1015
_reflns_limit_h_max 21
_reflns_limit_h_min -21
_reflns_limit_k_max 33
_reflns_limit_k_min 0
_reflns_limit_l_max 31
_reflns_limit_l_min 0
_reflns_number_gt 15660
_reflns_number_total 22902
_reflns_threshold_expression I>2.0\s(I)
_oxford_diffrn_Wilson_B_factor 2.00
_oxford_diffrn_Wilson_scale 3.22
_oxford_refine_ls_r_factor_ref 0.0833
_oxford_refine_ls_scale 0.6503(6)
_oxford_reflns_number_all 22819
_oxford_reflns_threshold_expression_ref I>-3.0\s(I)
_oxford_structure_analysis_title 'xcalibur in W:\Seb Pike\SC X-ra At 18: 7 on '
_cod_data_source_file ncomms13008-s5.cif
_cod_data_source_block 3a
_cod_depositor_comments
;
The following automatic conversions were performed:

'_atom_sites_solution_primary' value 'Other' changed to 'other'
according to the built-in table from CIF Core dictionary named
'cif_core.dic' version 2.4.1 from 2010-06-29.

Automatic conversion script
Id: cif_fix_values 5376 2017-05-30 11:51:03Z andrius 
;
_cod_original_cell_volume 11944.38(19)
_cod_original_sg_symbol_H-M 'P 21/c '
_cod_original_formula_sum 'C115.00 H101.00 O21 P9 Zn6'
_cod_database_code 1548082

loop_
_symmetry_equiv_pos_as_xyz
x,y,z
-x,-y,-z
x,-y+1/2,z+1/2
-x,y+1/2,-z+1/2

loop_
_atom_site_label
_atom_site_type_symbol
_atom_site_fract_x
_atom_site_fract_y
_atom_site_fract_z
_atom_site_U_iso_or_equiv
_atom_site_occupancy
_atom_site_adp_type
_atom_site_refinement_flags_posn
_atom_site_refinement_flags_adp
_atom_site_refinement_flags_occupancy
_atom_site_disorder_assembly
_atom_site_disorder_group
_atom_site_attached_hydrogens
C1 C 0.4082(2) 0.45875(14) 0.23318(14) 0.0295 1.0000 Uani . . . . . .
C2 C 0.3562(2) 0.42116(15) 0.22830(16) 0.0397 1.0000 Uani . . . . . .
C3 C 0.2800(3) 0.4312(2) 0.22705(19) 0.0557 1.0000 Uani . . . . . .
C4 C 0.2567(3) 0.4784(2) 0.2310(2) 0.0609 1.0000 Uani . . . . . .
C5 C 0.3083(3) 0.51621(19) 0.2366(2) 0.0590 1.0000 Uani . . . . . .
C6 C 0.3831(3) 0.50699(16) 0.23753(18) 0.0463 1.0000 Uani . . . . . .
C7 C 0.4195(2) 0.63994(13) 0.12929(14) 0.0257 1.0000 Uani . . . . . .
C8 C 0.3649(2) 0.60374(15) 0.12603(17) 0.0384 1.0000 Uani . . . . . .
C9 C 0.2893(3) 0.61553(18) 0.1231(2) 0.0548 1.0000 Uani . . . . . .
C10 C 0.2677(3) 0.66375(19) 0.12308(19) 0.0533 1.0000 Uani . . . . . .
C11 C 0.3213(3) 0.70032(17) 0.12615(19) 0.0486 1.0000 Uani . . . . . .
C12 C 0.3962(2) 0.68819(14) 0.12885(17) 0.0387 1.0000 Uani . . . . . .
C13 C 0.4078(2) 0.64291(13) 0.33280(15) 0.0279 1.0000 Uani . . . . . .
C14 C 0.3762(3) 0.6337(2) 0.37663(19) 0.0578 1.0000 Uani . . . . . .
C15 C 0.3026(3) 0.6488(2) 0.3757(2) 0.0721 1.0000 Uani . . . . . .
C16 C 0.2612(3) 0.6736(2) 0.3319(2) 0.0642 1.0000 Uani . . . . . .
C17 C 0.2909(3) 0.68308(19) 0.2879(3) 0.0693 1.0000 Uani . . . . . .
C18 C 0.3644(2) 0.66757(17) 0.2876(2) 0.0520 1.0000 Uani . . . . . .
C19 C 0.5287(2) 0.38570(14) 0.24455(15) 0.0309 1.0000 Uani . . . . . .
C20 C 0.5513(3) 0.36962(16) 0.29845(18) 0.0553 1.0000 Uani . . . . . .
C21 C 0.5672(4) 0.32047(18) 0.3088(2) 0.0754 1.0000 Uani . . . . . .
C22 C 0.5603(3) 0.28802(17) 0.2666(2) 0.0619 1.0000 Uani . . . . . .
C23 C 0.5379(3) 0.30392(16) 0.2132(2) 0.0530 1.0000 Uani . . . . . .
C24 C 0.5222(3) 0.35305(15) 0.20245(17) 0.0420 1.0000 Uani . . . . . .
C25 C 0.5282(2) 0.64436(14) 0.06336(14) 0.0276 1.0000 Uani . . . . . .
C26 C 0.5160(2) 0.61161(15) 0.01988(16) 0.0354 1.0000 Uani . . . . . .
C27 C 0.5184(2) 0.62695(17) -0.03273(17) 0.0448 1.0000 Uani . . . . . .
C28 C 0.5314(3) 0.67530(19) -0.04159(17) 0.0494 1.0000 Uani . . . . . .
C29 C 0.5435(3) 0.70857(16) 0.00096(17) 0.0440 1.0000 Uani . . . . . .
C30 C 0.5423(2) 0.69320(15) 0.05324(17) 0.0383 1.0000 Uani . . . . . .
C31 C 0.5682(2) 0.64450(13) 0.39482(15) 0.0294 1.0000 Uani . . . . . .
C32 C 0.6013(2) 0.69039(15) 0.39586(17) 0.0379 1.0000 Uani . . . . . .
C33 C 0.6550(3) 0.70558(17) 0.44203(18) 0.0483 1.0000 Uani . . . . . .
C34 C 0.6758(3) 0.67571(19) 0.48725(19) 0.0584 1.0000 Uani . . . . . .
C35 C 0.6425(3) 0.63032(18) 0.48701(19) 0.0642 1.0000 Uani . . . . . .
C36 C 0.5890(3) 0.61487(16) 0.44084(17) 0.0484 1.0000 Uani . . . . . .
C37 C 0.6612(2) 0.48737(14) 0.51337(16) 0.0340 1.0000 Uani . . . . . .
C38 C 0.6009(3) 0.4851(2) 0.5389(2) 0.0738 1.0000 Uani . . . . . .
C39 C 0.6064(4) 0.5065(2) 0.5897(2) 0.0839 1.0000 Uani . . . . . .
C40 C 0.6710(4) 0.53095(19) 0.6156(2) 0.0675 1.0000 Uani . . . . . .
C41 C 0.7301(3) 0.53531(18) 0.5905(2) 0.0606 1.0000 Uani . . . . . .
C42 C 0.7254(2) 0.51353(16) 0.53958(18) 0.0470 1.0000 Uani . . . . . .
C43 C 0.6373(2) 0.39517(13) 0.45658(14) 0.0309 1.0000 Uani . . . . . .
C44 C 0.6958(3) 0.36097(15) 0.46358(17) 0.0409 1.0000 Uani . . . . . .
C45 C 0.6806(3) 0.31226(16) 0.4719(2) 0.0516 1.0000 Uani . . . . . .
C46 C 0.6084(3) 0.29722(16) 0.47332(18) 0.0500 1.0000 Uani . . . . . .
C47 C 0.5492(3) 0.33074(15) 0.46690(18) 0.0477 1.0000 Uani . . . . . .
C48 C 0.5636(2) 0.37945(15) 0.45781(17) 0.0400 1.0000 Uani . . . . . .
C49 C 0.6816(2) 0.39707(14) 0.08107(15) 0.0299 1.0000 Uani . . . . . .
C50 C 0.6795(3) 0.37092(15) 0.12839(18) 0.0447 1.0000 Uani . . . . . .
C51 C 0.6778(3) 0.32038(16) 0.12786(19) 0.0522 1.0000 Uani . . . . . .
C52 C 0.6800(3) 0.29532(16) 0.0804(2) 0.0506 1.0000 Uani . . . . . .
C53 C 0.6826(3) 0.32098(16) 0.0337(2) 0.0519 1.0000 Uani . . . . . .
C54 C 0.6832(2) 0.37115(15) 0.03364(17) 0.0408 1.0000 Uani . . . . . .
C55 C 0.6980(2) 0.48494(13) 0.01989(15) 0.0318 1.0000 Uani . . . . . .
C56 C 0.6366(3) 0.50373(14) -0.01999(16) 0.0384 1.0000 Uani . . . . . .
C57 C 0.6478(3) 0.52087(15) -0.06964(18) 0.0510 1.0000 Uani . . . . . .
C58 C 0.7190(3) 0.51938(17) -0.07984(19) 0.0556 1.0000 Uani . . . . . .
C59 C 0.7798(3) 0.50077(17) -0.0409(2) 0.0542 1.0000 Uani . . . . . .
C60 C 0.7692(3) 0.48384(16) 0.00919(17) 0.0429 1.0000 Uani . . . . . .
C67 C 0.7442(2) 0.78734(14) 0.34203(17) 0.0372 1.0000 Uani . . . . . .
C68 C 0.6888(3) 0.81214(15) 0.35995(19) 0.0474 1.0000 Uani . . . . . .
C69 C 0.7093(3) 0.84613(17) 0.4031(2) 0.0613 1.0000 Uani . . . . . .
C70 C 0.7838(4) 0.8553(2) 0.4263(2) 0.0779 1.0000 Uani . . . . . .
C71 C 0.8397(4) 0.8311(2) 0.4092(3) 0.0999 1.0000 Uani . . . . . .
C72 C 0.8204(3) 0.79702(19) 0.3675(2) 0.0819 1.0000 Uani . . . . . .
C73 C 0.8405(2) 0.38378(14) 0.34545(17) 0.0354 1.0000 Uani . . . . . .
C74 C 0.7944(3) 0.34711(17) 0.3177(2) 0.0594 1.0000 Uani . . . . . .
C75 C 0.7950(4) 0.30149(19) 0.3419(3) 0.0809 1.0000 Uani . . . . . .
C76 C 0.8395(3) 0.2924(2) 0.3926(3) 0.0748 1.0000 Uani . . . . . .
C77 C 0.8847(3) 0.3286(2) 0.4213(3) 0.0741 1.0000 Uani . . . . . .
C78 C 0.8849(3) 0.37416(17) 0.3975(2) 0.0581 1.0000 Uani . . . . . .
C79 C 0.8207(2) 0.62065(14) 0.15634(16) 0.0341 1.0000 Uani . . . . . .
C80 C 0.8049(2) 0.67074(15) 0.15662(18) 0.0438 1.0000 Uani . . . . . .
C81 C 0.7615(3) 0.69235(19) 0.1090(2) 0.0606 1.0000 Uani . . . . . .
C82 C 0.7343(3) 0.6652(2) 0.0614(2) 0.0613 1.0000 Uani . . . . . .
C83 C 0.7489(3) 0.61628(18) 0.06155(19) 0.0565 1.0000 Uani . . . . . .
C84 C 0.7922(3) 0.59361(16) 0.10820(17) 0.0462 1.0000 Uani . . . . . .
C85 C 0.8813(2) 0.64476(16) 0.48773(16) 0.0372 1.0000 Uani . . . . . .
C86 C 0.8721(3) 0.69473(18) 0.4793(2) 0.0610 1.0000 Uani . . . . . .
C87 C 0.8826(4) 0.7259(2) 0.5242(3) 0.0816 1.0000 Uani . . . . . .
C88 C 0.9027(3) 0.7079(3) 0.5767(3) 0.0796 1.0000 Uani . . . . . .
C89 C 0.9122(3) 0.6586(2) 0.5860(2) 0.0695 1.0000 Uani . . . . . .
C90 C 0.9010(2) 0.62708(18) 0.54162(17) 0.0477 1.0000 Uani . . . . . .
C91 C 0.9432(2) 0.44304(15) 0.30375(17) 0.0378 1.0000 Uani . . . . . .
C92 C 0.9979(3) 0.47440(17) 0.3315(2) 0.0606 1.0000 Uani . . . . . .
C93 C 1.0720(3) 0.4728(2) 0.3234(3) 0.0892 1.0000 Uani . . . . . .
C94 C 1.0897(3) 0.4398(3) 0.2885(3) 0.0849 1.0000 Uani . . . . . .
C95 C 1.0366(4) 0.4094(3) 0.2599(3) 0.0820 1.0000 Uani . . . . . .
C96 C 0.9622(3) 0.41042(19) 0.2668(2) 0.0600 1.0000 Uani . . . . . .
C103 C 0.9701(2) 0.59152(14) 0.42737(16) 0.0326 1.0000 Uani . . . . . .
C104 C 1.0023(2) 0.61228(17) 0.3879(2) 0.0535 1.0000 Uani . . . . . .
C105 C 1.0784(3) 0.6046(2) 0.3888(2) 0.0686 1.0000 Uani . . . . . .
C106 C 1.1230(3) 0.57595(19) 0.4286(2) 0.0647 1.0000 Uani . . . . . .
C107 C 1.0923(3) 0.5543(2) 0.4672(2) 0.0634 1.0000 Uani . . . . . .
C108 C 1.0167(3) 0.56187(17) 0.46658(18) 0.0481 1.0000 Uani . . . . . .
C201 C 0.9444(3) 0.2269(2) 0.7528(2) 0.1447 1.0000 Uani D . . . . .
C202 C 0.8837(3) 0.2171(2) 0.7096(3) 0.1334 1.0000 Uani D . . . . .
C203 C 0.8877(2) 0.2274(2) 0.6571(2) 0.1294 1.0000 Uani D . . . . .
C204 C 0.9520(3) 0.2478(2) 0.6478(2) 0.1284 1.0000 Uani D . . . . .
C205 C 1.0126(2) 0.2579(2) 0.6910(3) 0.1250 1.0000 Uani D . . . . .
C206 C 1.0088(3) 0.2472(2) 0.7435(2) 0.1432 1.0000 Uani D . . . . .
C207 C 0.9567(4) 0.2581(2) 0.5915(3) 0.1659 1.0000 Uani D . . . . .
P1 P 0.50673(6) 0.44974(3) 0.23139(4) 0.0269 1.0000 Uani . . . . . .
P2 P 0.51727(5) 0.62573(3) 0.12999(4) 0.0263 1.0000 Uani . . . . . .
P3 P 0.50264(5) 0.62222(3) 0.33295(4) 0.0262 1.0000 Uani . . . . . .
P4 P 0.65528(6) 0.45891(4) 0.44768(4) 0.0300 1.0000 Uani . . . . . .
P5 P 0.68421(6) 0.46277(4) 0.08462(4) 0.0292 1.0000 Uani . . . . . .
P6 P 0.72202(6) 0.74564(3) 0.28472(4) 0.0296 1.0000 Uani D . . . . .
P7 P 0.84793(6) 0.44218(4) 0.31392(4) 0.0300 1.0000 Uani . . . . . .
P8 P 0.87846(6) 0.59154(4) 0.21682(4) 0.0301 1.0000 Uani D . . . . .
P9 P 0.87314(6) 0.60383(4) 0.43010(4) 0.0317 1.0000 Uani . . . . . .
O1 O 0.55815(15) 0.47958(9) 0.27570(11) 0.0372 1.0000 Uani . . . . . .
O2 O 0.51467(14) 0.46138(9) 0.17383(10) 0.0331 1.0000 Uani . . . . . .
O3 O 0.52513(15) 0.57130(9) 0.13546(11) 0.0390 1.0000 Uani . . . . . .
O4 O 0.56919(14) 0.65754(9) 0.17205(10) 0.0343 1.0000 Uani . . . . . .
O5 O 0.52224(14) 0.64368(10) 0.28281(10) 0.0347 1.0000 Uani . . . . . .
O6 O 0.50210(14) 0.56703(9) 0.33657(11) 0.0349 1.0000 Uani . . . . . .
O7 O 0.58576(15) 0.47896(10) 0.40649(11) 0.0379 1.0000 Uani . . . . . .
O8 O 0.73183(14) 0.46321(9) 0.43370(10) 0.0333 1.0000 Uani . . . . . .
O9 O 0.60847(15) 0.48202(10) 0.09096(10) 0.0360 1.0000 Uani . . . . . .
O10 O 0.75351(15) 0.47623(9) 0.12992(10) 0.0339 1.0000 Uani . . . . . .
O11 O 0.64639(15) 0.72192(9) 0.28203(11) 0.0356 1.0000 Uani . . . . . .
O12 O 0.79021(15) 0.71282(9) 0.28915(12) 0.0407 1.0000 Uani . . . . . .
O13 O 0.84331(15) 0.48280(9) 0.35370(11) 0.0385 1.0000 Uani . . . . . .
O14 O 0.79021(15) 0.44207(9) 0.25869(11) 0.0368 1.0000 Uani . . . . . .
O15 O 0.85363(15) 0.53954(9) 0.21944(11) 0.0379 1.0000 Uani . . . . . .
O16 O 0.87780(14) 0.62335(10) 0.26609(11) 0.0368 1.0000 Uani . . . . . .
O17 O 0.83187(15) 0.63026(10) 0.37880(11) 0.0413 1.0000 Uani . . . . . .
O18 O 0.83789(15) 0.55691(10) 0.44397(11) 0.0398 1.0000 Uani . . . . . .
O19 O 0.68392(14) 0.54124(9) 0.34562(10) 0.0346 1.0000 Uani . . . . . .
O20 O 0.67157(13) 0.52365(8) 0.21443(10) 0.0276 1.0000 Uani . . . . . .
O21 O 0.69646(13) 0.61509(8) 0.27155(10) 0.0266 1.0000 Uani . . . . . .
Zn1 Zn 0.58222(2) 0.519405(14) 0.341888(16) 0.0232 1.0000 Uani . . . . . .
Zn2 Zn 0.58086(2) 0.511489(14) 0.154477(17) 0.0255 1.0000 Uani . . . . . .
Zn3 Zn 0.60797(2) 0.657998(15) 0.251399(16) 0.0247 1.0000 Uani . . . . . .
Zn4 Zn 0.77356(2) 0.512375(15) 0.391805(17) 0.0269 1.0000 Uani . . . . . .
Zn5 Zn 0.76784(2) 0.495727(15) 0.206396(17) 0.0283 1.0000 Uani . . . . . .
Zn6 Zn 0.79770(2) 0.642047(15) 0.300649(17) 0.0272 1.0000 Uani . . . . . .
C610 C 0.7010(4) 0.7832(4) 0.2225(3) 0.0342 0.473(18) Uani D . P 2 1 .
C611 C 0.7220(4) 0.7834(3) 0.2260(3) 0.0307 0.527(18) Uani D . P 2 2 .
C660 C 0.7614(6) 0.8006(4) 0.2025(5) 0.0514 0.473(18) Uani D . P 2 1 .
C661 C 0.7896(5) 0.8046(4) 0.2217(4) 0.0522 0.527(18) Uani D . P 2 2 .
C650 C 0.7441(9) 0.8315(5) 0.1558(6) 0.0642 0.473(18) Uani D . P 2 1 .
C651 C 0.7883(7) 0.8346(4) 0.1759(4) 0.0597 0.527(18) Uani D . P 2 2 .
C640 C 0.6702(9) 0.8424(4) 0.1313(4) 0.0631 0.473(18) Uani D . P 2 1 .
C641 C 0.7213(9) 0.8427(5) 0.1381(4) 0.0650 0.527(18) Uani D . P 2 2 .
C630 C 0.6112(8) 0.8263(4) 0.1517(4) 0.0608 0.473(18) Uani D . P 2 1 .
C631 C 0.6542(8) 0.8239(5) 0.1438(4) 0.0716 0.527(18) Uani D . P 2 2 .
C620 C 0.6262(5) 0.7961(5) 0.1991(4) 0.0496 0.473(18) Uani D . P 2 1 .
C621 C 0.6532(5) 0.7934(4) 0.1889(4) 0.0499 0.527(18) Uani D . P 2 2 .
C97 C 0.97454(16) 0.58912(10) 0.20860(17) 0.0565 1.0000 Uani D . . 3 2 .
C102 C 0.9998(2) 0.54786(13) 0.1860(2) 0.0870 1.0000 Uani D . . 3 2 .
C98 C 1.0210(2) 0.62955(13) 0.2205(2) 0.0930 1.0000 Uani D . . 3 2 .
C99 C 1.0949(2) 0.62830(18) 0.2122(2) 0.1087 1.0000 Uani D . . 3 2 .
C100 C 1.12082(19) 0.5868(2) 0.1916(2) 0.1110 1.0000 Uani D . . 3 2 .
C101 C 1.0724(2) 0.54701(17) 0.1767(2) 0.1067 1.0000 Uani D . . 3 2 .
H21 H 0.3724 0.3891 0.2263 0.0480 1.0000 Uiso R . . . . .
H31 H 0.2456 0.4058 0.2239 0.0670 1.0000 Uiso R . . . . .
H41 H 0.2058 0.4852 0.2304 0.0729 1.0000 Uiso R . . . . .
H51 H 0.2927 0.5480 0.2398 0.0710 1.0000 Uiso R . . . . .
H61 H 0.4184 0.5328 0.2412 0.0560 1.0000 Uiso R . . . . .
H81 H 0.3795 0.5708 0.1263 0.0460 1.0000 Uiso R . . . . .
H91 H 0.2534 0.5907 0.1212 0.0658 1.0000 Uiso R . . . . .
H101 H 0.2168 0.6717 0.1213 0.0631 1.0000 Uiso R . . . . .
H111 H 0.3069 0.7328 0.1263 0.0591 1.0000 Uiso R . . . . .
H121 H 0.4328 0.7133 0.1305 0.0471 1.0000 Uiso R . . . . .
H141 H 0.4046 0.6171 0.4072 0.0699 1.0000 Uiso R . . . . .
H151 H 0.2818 0.6415 0.4053 0.0871 1.0000 Uiso R . . . . .
H161 H 0.2125 0.6848 0.3319 0.0770 1.0000 Uiso R . . . . .
H171 H 0.2621 0.7002 0.2582 0.0849 1.0000 Uiso R . . . . .
H181 H 0.3845 0.6739 0.2573 0.0626 1.0000 Uiso R . . . . .
H201 H 0.5553 0.3913 0.3272 0.0660 1.0000 Uiso R . . . . .
H211 H 0.5815 0.3098 0.3451 0.0931 1.0000 Uiso R . . . . .
H221 H 0.5702 0.2554 0.2738 0.0770 1.0000 Uiso R . . . . .
H231 H 0.5340 0.2821 0.1843 0.0631 1.0000 Uiso R . . . . .
H241 H 0.5073 0.3639 0.1666 0.0508 1.0000 Uiso R . . . . .
H261 H 0.5058 0.5791 0.0256 0.0422 1.0000 Uiso R . . . . .
H271 H 0.5119 0.6046 -0.0614 0.0538 1.0000 Uiso R . . . . .
H281 H 0.5319 0.6859 -0.0772 0.0598 1.0000 Uiso R . . . . .
H291 H 0.5533 0.7413 -0.0054 0.0530 1.0000 Uiso R . . . . .
H301 H 0.5516 0.7154 0.0823 0.0460 1.0000 Uiso R . . . . .
H321 H 0.5876 0.7103 0.3652 0.0469 1.0000 Uiso R . . . . .
H331 H 0.6770 0.7360 0.4421 0.0588 1.0000 Uiso R . . . . .
H341 H 0.7123 0.6862 0.5183 0.0701 1.0000 Uiso R . . . . .
H351 H 0.6558 0.6105 0.5178 0.0761 1.0000 Uiso R . . . . .
H361 H 0.5672 0.5840 0.4408 0.0590 1.0000 Uiso R . . . . .
H381 H 0.5564 0.4687 0.5216 0.0880 1.0000 Uiso R . . . . .
H391 H 0.5656 0.5047 0.6063 0.1012 1.0000 Uiso R . . . . .
H401 H 0.6743 0.5447 0.6499 0.0799 1.0000 Uiso R . . . . .
H411 H 0.7737 0.5529 0.6074 0.0741 1.0000 Uiso R . . . . .
H421 H 0.7663 0.5164 0.5229 0.0570 1.0000 Uiso R . . . . .
H441 H 0.7452 0.3704 0.4630 0.0499 1.0000 Uiso R . . . . .
H451 H 0.7204 0.2897 0.4774 0.0620 1.0000 Uiso R . . . . .
H461 H 0.5993 0.2645 0.4786 0.0598 1.0000 Uiso R . . . . .
H471 H 0.5004 0.3204 0.4687 0.0580 1.0000 Uiso R . . . . .
H481 H 0.5240 0.4029 0.4529 0.0496 1.0000 Uiso R . . . . .
H501 H 0.6788 0.3878 0.1606 0.0539 1.0000 Uiso R . . . . .
H511 H 0.6747 0.3035 0.1594 0.0618 1.0000 Uiso R . . . . .
H521 H 0.6805 0.2615 0.0806 0.0599 1.0000 Uiso R . . . . .
H531 H 0.6844 0.3041 0.0019 0.0619 1.0000 Uiso R . . . . .
H541 H 0.6848 0.3881 0.0020 0.0493 1.0000 Uiso R . . . . .
H561 H 0.5883 0.5051 -0.0132 0.0459 1.0000 Uiso R . . . . .
H571 H 0.6065 0.5333 -0.0964 0.0624 1.0000 Uiso R . . . . .
H581 H 0.7255 0.5302 -0.1138 0.0680 1.0000 Uiso R . . . . .
H591 H 0.8285 0.4996 -0.0477 0.0670 1.0000 Uiso R . . . . .
H601 H 0.8107 0.4718 0.0358 0.0507 1.0000 Uiso R . . . . .
H681 H 0.6374 0.8065 0.3430 0.0578 1.0000 Uiso R . . . . .
H691 H 0.6712 0.8624 0.4153 0.0749 1.0000 Uiso R . . . . .
H701 H 0.7969 0.8781 0.4549 0.0941 1.0000 Uiso R . . . . .
H711 H 0.8910 0.8374 0.4260 0.1189 1.0000 Uiso R . . . . .
H721 H 0.8588 0.7802 0.3562 0.0949 1.0000 Uiso R . . . . .
H741 H 0.7626 0.3530 0.2828 0.0721 1.0000 Uiso R . . . . .
H751 H 0.7651 0.2766 0.3228 0.0970 1.0000 Uiso R . . . . .
H761 H 0.8402 0.2618 0.4082 0.0889 1.0000 Uiso R . . . . .
H771 H 0.9159 0.3227 0.4568 0.0900 1.0000 Uiso R . . . . .
H781 H 0.9162 0.3989 0.4169 0.0708 1.0000 Uiso R . . . . .
H801 H 0.8237 0.6895 0.1879 0.0541 1.0000 Uiso R . . . . .
H811 H 0.7507 0.7256 0.1094 0.0718 1.0000 Uiso R . . . . .
H821 H 0.7065 0.6803 0.0294 0.0736 1.0000 Uiso R . . . . .
H831 H 0.7287 0.5982 0.0299 0.0680 1.0000 Uiso R . . . . .
H841 H 0.8017 0.5603 0.1080 0.0556 1.0000 Uiso R . . . . .
H861 H 0.8593 0.7076 0.4438 0.0727 1.0000 Uiso R . . . . .
H871 H 0.8761 0.7592 0.5184 0.0968 1.0000 Uiso R . . . . .
H881 H 0.9101 0.7292 0.6064 0.0979 1.0000 Uiso R . . . . .
H891 H 0.9262 0.6464 0.6214 0.0822 1.0000 Uiso R . . . . .
H901 H 0.9071 0.5934 0.5477 0.0582 1.0000 Uiso R . . . . .
H921 H 0.9862 0.4968 0.3565 0.0731 1.0000 Uiso R . . . . .
H931 H 1.1095 0.4951 0.3428 0.1090 1.0000 Uiso R . . . . .
H941 H 1.1398 0.4384 0.2842 0.1029 1.0000 Uiso R . . . . .
H951 H 1.0485 0.3875 0.2352 0.0981 1.0000 Uiso R . . . . .
H961 H 0.9254 0.3892 0.2466 0.0719 1.0000 Uiso R . . . . .
H1041 H 0.9731 0.6309 0.3605 0.0628 1.0000 Uiso R . . . . .
H1051 H 1.0990 0.6188 0.3621 0.0801 1.0000 Uiso R . . . . .
H1061 H 1.1739 0.5709 0.4286 0.0770 1.0000 Uiso R . . . . .
H1071 H 1.1225 0.5341 0.4937 0.0759 1.0000 Uiso R . . . . .
H1081 H 0.9966 0.5466 0.4928 0.0600 1.0000 Uiso R . . . . .
H2011 H 0.9424 0.2199 0.7887 0.1702 1.0000 Uiso R . . . . .
H2021 H 0.8396 0.2027 0.7160 0.1621 1.0000 Uiso R . . . . .
H2031 H 0.8468 0.2204 0.6274 0.1581 1.0000 Uiso R . . . . .
H2051 H 1.0553 0.2725 0.6847 0.1522 1.0000 Uiso R . . . . .
H2061 H 1.0498 0.2536 0.7734 0.1683 1.0000 Uiso R . . . . .
H2071 H 0.9985 0.2809 0.5927 0.2331 1.0000 Uiso R . . . . .
H2073 H 0.9074 0.2723 0.5711 0.2327 1.0000 Uiso R . . . . .
H2072 H 0.9659 0.2277 0.5739 0.2330 1.0000 Uiso R . . . . .
H6601 H 0.8118 0.7924 0.2193 0.0681 0.473(18) Uiso R . P 2 1 .
H6611 H 0.8349 0.7993 0.2483 0.0559 0.527(18) Uiso R . P 2 2 .
H6501 H 0.7827 0.8437 0.1412 0.0799 0.473(18) Uiso R . P 2 1 .
H6511 H 0.8329 0.8486 0.1715 0.0639 0.527(18) Uiso R . P 2 2 .
H6401 H 0.6590 0.8607 0.0990 0.0789 0.473(18) Uiso R . P 2 1 .
H6411 H 0.7213 0.8619 0.1076 0.0711 0.527(18) Uiso R . P 2 2 .
H6301 H 0.5614 0.8358 0.1352 0.0760 0.473(18) Uiso R . P 2 1 .
H6311 H 0.6089 0.8310 0.1178 0.0761 0.527(18) Uiso R . P 2 2 .
H6201 H 0.5866 0.7855 0.2145 0.0650 0.473(18) Uiso R . P 2 1 .
H6211 H 0.6080 0.7797 0.1933 0.0561 0.527(18) Uiso R . P 2 2 .
H1021 H 0.9672 0.5201 0.1763 0.0981 1.0000 Uiso R . . 3 2 .
H981 H 1.0029 0.6580 0.2347 0.1035 1.0000 Uiso R . . 3 2 .
H991 H 1.1269 0.6556 0.2208 0.1195 1.0000 Uiso R . . 3 2 .
H1001 H 1.1712 0.5862 0.1866 0.1213 1.0000 Uiso R . . 3 2 .
H1011 H 1.0879 0.5185 0.1593 0.1165 1.0000 Uiso R . . 3 2 .
H212 H 0.6897 0.5957 0.2465 0.0400 1.0000 Uiso R . . . . .
H192 H 0.6876 0.5663 0.3296 0.0518 1.0000 Uiso R . . . . .
H203 H 0.6567 0.5121 0.2397 0.0412 1.0000 Uiso R . . . . .

loop_
_atom_site_aniso_label
_atom_site_aniso_U_11
_atom_site_aniso_U_22
_atom_site_aniso_U_33
_atom_site_aniso_U_23
_atom_site_aniso_U_13
_atom_site_aniso_U_12
C1 0.034(2) 0.033(2) 0.0190(19) 0.0023(17) 0.0022(16) 0.0021(18)
C2 0.042(3) 0.039(2) 0.038(2) 0.005(2) 0.011(2) -0.002(2)
C3 0.034(3) 0.074(4) 0.059(3) 0.021(3) 0.010(2) -0.007(2)
C4 0.038(3) 0.093(4) 0.057(3) 0.026(3) 0.020(2) 0.018(3)
C5 0.050(3) 0.059(3) 0.062(3) 0.005(3) 0.004(3) 0.023(3)
C6 0.039(3) 0.041(2) 0.052(3) -0.002(2) -0.002(2) 0.002(2)
C7 0.030(2) 0.030(2) 0.0165(18) -0.0003(16) 0.0046(15) 0.0038(16)
C8 0.041(2) 0.031(2) 0.047(3) -0.003(2) 0.018(2) -0.0061(19)
C9 0.042(3) 0.055(3) 0.071(3) -0.015(3) 0.022(3) -0.015(2)
C10 0.036(3) 0.070(3) 0.056(3) -0.006(3) 0.015(2) 0.009(2)
C11 0.043(3) 0.042(3) 0.063(3) 0.002(2) 0.017(2) 0.015(2)
C12 0.038(2) 0.031(2) 0.047(3) 0.001(2) 0.010(2) 0.0002(19)
C13 0.028(2) 0.0265(19) 0.031(2) -0.0009(17) 0.0105(17) -0.0006(16)
C14 0.044(3) 0.090(4) 0.042(3) 0.010(3) 0.014(2) 0.012(3)
C15 0.040(3) 0.124(5) 0.060(3) -0.003(4) 0.029(3) 0.006(3)
C16 0.035(3) 0.074(4) 0.087(4) -0.007(3) 0.021(3) 0.011(3)
C17 0.039(3) 0.070(4) 0.098(4) 0.033(3) 0.014(3) 0.018(3)
C18 0.033(2) 0.061(3) 0.064(3) 0.030(3) 0.016(2) 0.012(2)
C19 0.036(2) 0.031(2) 0.025(2) 0.0013(18) 0.0070(17) -0.0020(17)
C20 0.094(4) 0.038(3) 0.029(2) 0.000(2) 0.007(2) 0.010(3)
C21 0.132(5) 0.048(3) 0.041(3) 0.017(3) 0.011(3) 0.025(3)
C22 0.091(4) 0.035(3) 0.060(3) 0.009(3) 0.020(3) 0.021(3)
C23 0.073(4) 0.036(2) 0.052(3) -0.011(2) 0.018(3) 0.009(2)
C24 0.059(3) 0.037(2) 0.028(2) 0.000(2) 0.006(2) 0.005(2)
C25 0.0223(19) 0.036(2) 0.0231(19) -0.0001(17) 0.0025(15) 0.0055(16)
C26 0.033(2) 0.039(2) 0.032(2) 0.0000(19) 0.0050(18) -0.0013(18)
C27 0.044(3) 0.058(3) 0.033(2) -0.010(2) 0.012(2) 0.002(2)
C28 0.052(3) 0.073(3) 0.025(2) 0.010(2) 0.013(2) 0.016(3)
C29 0.054(3) 0.042(2) 0.041(3) 0.012(2) 0.019(2) 0.010(2)
C30 0.048(3) 0.035(2) 0.033(2) -0.0003(19) 0.012(2) 0.005(2)
C31 0.032(2) 0.032(2) 0.0229(19) -0.0029(17) 0.0053(17) 0.0059(17)
C32 0.044(3) 0.039(2) 0.030(2) 0.0007(19) 0.0091(19) -0.001(2)
C33 0.059(3) 0.045(3) 0.042(3) -0.009(2) 0.016(2) -0.016(2)
C34 0.057(3) 0.069(3) 0.039(3) -0.020(3) -0.010(2) 0.001(3)
C35 0.091(4) 0.052(3) 0.035(3) -0.003(2) -0.013(3) 0.017(3)
C36 0.071(3) 0.037(2) 0.030(2) -0.002(2) -0.002(2) 0.011(2)
C37 0.043(2) 0.029(2) 0.028(2) 0.0084(18) 0.0049(19) -0.0026(18)
C38 0.095(4) 0.075(4) 0.066(4) -0.023(3) 0.048(3) -0.048(3)
C39 0.125(6) 0.078(4) 0.071(4) -0.017(3) 0.066(4) -0.042(4)
C40 0.109(5) 0.054(3) 0.038(3) 0.003(3) 0.016(3) 0.003(3)
C41 0.056(3) 0.058(3) 0.057(3) -0.017(3) -0.009(3) 0.009(3)
C42 0.037(3) 0.048(3) 0.048(3) -0.006(2) -0.003(2) 0.012(2)
C43 0.041(2) 0.029(2) 0.0196(19) 0.0043(17) 0.0018(17) -0.0044(18)
C44 0.044(3) 0.037(2) 0.038(2) 0.005(2) 0.004(2) -0.006(2)
C45 0.052(3) 0.033(2) 0.066(3) 0.007(2) 0.008(3) 0.004(2)
C46 0.063(3) 0.029(2) 0.052(3) 0.007(2) 0.003(2) -0.014(2)
C47 0.043(3) 0.040(3) 0.054(3) 0.009(2) 0.001(2) -0.017(2)
C48 0.036(2) 0.038(2) 0.042(2) 0.010(2) 0.002(2) -0.0061(19)
C49 0.028(2) 0.035(2) 0.026(2) 0.0003(18) 0.0059(17) 0.0018(17)
C50 0.059(3) 0.038(2) 0.036(2) -0.002(2) 0.010(2) 0.004(2)
C51 0.065(3) 0.043(3) 0.045(3) 0.015(2) 0.008(2) 0.003(2)
C52 0.060(3) 0.032(2) 0.055(3) -0.004(2) 0.005(2) 0.002(2)
C53 0.071(3) 0.039(3) 0.045(3) -0.015(2) 0.012(2) -0.001(2)
C54 0.053(3) 0.038(2) 0.031(2) 0.000(2) 0.009(2) -0.006(2)
C55 0.038(2) 0.029(2) 0.028(2) -0.0051(18) 0.0074(18) -0.0035(18)
C56 0.047(3) 0.029(2) 0.034(2) -0.0021(19) 0.001(2) -0.0018(19)
C57 0.076(4) 0.035(2) 0.032(2) 0.005(2) -0.005(2) -0.002(2)
C58 0.082(4) 0.049(3) 0.037(3) 0.004(2) 0.015(3) -0.013(3)
C59 0.058(3) 0.059(3) 0.051(3) 0.002(3) 0.023(3) -0.015(3)
C60 0.040(3) 0.050(3) 0.037(2) 0.008(2) 0.008(2) -0.003(2)
C67 0.047(3) 0.025(2) 0.036(2) -0.0023(18) 0.002(2) 0.0011(19)
C68 0.060(3) 0.032(2) 0.054(3) -0.006(2) 0.020(2) -0.008(2)
C69 0.084(4) 0.041(3) 0.069(4) -0.018(3) 0.039(3) -0.004(3)
C70 0.104(5) 0.056(3) 0.059(4) -0.024(3) -0.006(3) -0.001(4)
C71 0.081(5) 0.074(4) 0.113(5) -0.056(4) -0.039(4) 0.015(3)
C72 0.062(4) 0.065(3) 0.097(4) -0.050(3) -0.022(3) 0.017(3)
C73 0.029(2) 0.035(2) 0.044(2) 0.009(2) 0.0123(19) 0.0004(18)
C74 0.076(4) 0.045(3) 0.054(3) 0.009(2) 0.009(3) -0.022(3)
C75 0.113(5) 0.047(3) 0.084(4) 0.006(3) 0.027(4) -0.035(3)
C76 0.076(4) 0.048(3) 0.104(5) 0.033(3) 0.030(4) -0.002(3)
C77 0.052(3) 0.077(4) 0.085(4) 0.045(3) 0.000(3) 0.006(3)
C78 0.049(3) 0.051(3) 0.063(3) 0.026(3) -0.009(2) -0.009(2)
C79 0.026(2) 0.035(2) 0.039(2) 0.0068(19) 0.0045(18) -0.0037(17)
C80 0.046(3) 0.040(2) 0.045(3) 0.000(2) 0.010(2) 0.004(2)
C81 0.069(4) 0.052(3) 0.063(3) 0.018(3) 0.020(3) 0.014(3)
C82 0.053(3) 0.072(4) 0.051(3) 0.023(3) -0.001(3) 0.007(3)
C83 0.065(3) 0.054(3) 0.042(3) 0.009(2) -0.006(2) -0.010(3)
C84 0.055(3) 0.039(2) 0.039(3) 0.007(2) 0.000(2) -0.006(2)
C85 0.027(2) 0.049(3) 0.033(2) -0.003(2) 0.0025(18) -0.0031(19)
C86 0.064(3) 0.052(3) 0.060(3) -0.006(3) 0.002(3) 0.006(3)
C87 0.095(5) 0.058(3) 0.091(5) -0.032(4) 0.021(4) 0.008(3)
C88 0.079(4) 0.095(5) 0.064(4) -0.044(4) 0.015(3) -0.004(4)
C89 0.062(4) 0.103(5) 0.040(3) -0.018(3) 0.008(3) 0.001(3)
C90 0.043(3) 0.064(3) 0.033(2) -0.003(2) 0.003(2) -0.002(2)
C91 0.033(2) 0.036(2) 0.044(3) 0.015(2) 0.010(2) 0.0035(19)
C92 0.033(3) 0.050(3) 0.095(4) -0.008(3) 0.010(3) -0.004(2)
C93 0.041(3) 0.075(4) 0.151(7) 0.015(4) 0.023(4) -0.010(3)
C94 0.047(4) 0.095(5) 0.126(6) 0.036(4) 0.045(4) 0.010(4)
C95 0.066(4) 0.109(5) 0.086(4) 0.006(4) 0.049(4) 0.024(4)
C96 0.057(3) 0.068(3) 0.060(3) -0.001(3) 0.024(3) 0.004(3)
C103 0.027(2) 0.035(2) 0.030(2) 0.0027(18) -0.0045(17) -0.0041(17)
C104 0.029(2) 0.063(3) 0.062(3) 0.027(3) 0.000(2) 0.002(2)
C105 0.031(3) 0.088(4) 0.087(4) 0.037(3) 0.016(3) -0.002(3)
C106 0.030(3) 0.073(4) 0.084(4) 0.012(3) 0.001(3) 0.006(2)
C107 0.044(3) 0.080(4) 0.060(3) 0.018(3) 0.000(3) 0.024(3)
C108 0.045(3) 0.057(3) 0.040(3) 0.013(2) 0.008(2) 0.014(2)
C201 0.101(4) 0.096(4) 0.232(6) -0.011(4) 0.031(4) -0.003(3)
C202 0.077(4) 0.094(4) 0.229(6) -0.007(4) 0.039(4) -0.009(3)
C203 0.074(3) 0.093(4) 0.225(6) -0.016(4) 0.045(4) -0.011(3)
C204 0.096(4) 0.082(4) 0.219(6) -0.025(4) 0.061(4) -0.011(3)
C205 0.078(3) 0.072(3) 0.236(6) -0.032(4) 0.060(4) -0.019(3)
C206 0.094(4) 0.095(4) 0.235(6) -0.026(4) 0.031(4) -0.002(3)
C207 0.146(5) 0.118(5) 0.241(6) -0.015(5) 0.060(5) -0.023(4)
P1 0.0285(5) 0.0246(5) 0.0245(5) -0.0005(4) 0.0004(4) -0.0032(4)
P2 0.0271(5) 0.0259(5) 0.0238(5) 0.0053(4) 0.0025(4) 0.0041(4)
P3 0.0245(5) 0.0288(5) 0.0253(5) 0.0003(4) 0.0059(4) 0.0021(4)
P4 0.0322(6) 0.0287(5) 0.0268(5) 0.0096(4) 0.0026(4) -0.0039(4)
P5 0.0301(5) 0.0301(5) 0.0263(5) -0.0027(4) 0.0049(4) 0.0002(4)
P6 0.0325(6) 0.0234(5) 0.0314(6) -0.0011(4) 0.0049(4) -0.0013(4)
P7 0.0259(5) 0.0276(5) 0.0352(6) 0.0048(5) 0.0050(4) 0.0011(4)
P8 0.0212(5) 0.0354(6) 0.0323(6) 0.0004(5) 0.0040(4) -0.0010(4)
P9 0.0259(5) 0.0366(6) 0.0271(5) -0.0003(5) -0.0042(4) -0.0036(4)
O1 0.0326(15) 0.0402(16) 0.0343(15) -0.0124(13) -0.0004(12) -0.0016(12)
O2 0.0350(15) 0.0339(14) 0.0278(14) 0.0039(12) 0.0028(12) -0.0095(12)
O3 0.0400(16) 0.0303(14) 0.0463(17) 0.0116(13) 0.0099(14) 0.0134(12)
O4 0.0335(15) 0.0442(16) 0.0218(13) 0.0068(12) 0.0001(11) -0.0047(12)
O5 0.0249(14) 0.0552(17) 0.0249(14) 0.0038(13) 0.0076(11) -0.0030(13)
O6 0.0323(15) 0.0303(14) 0.0410(16) -0.0027(13) 0.0067(13) 0.0013(12)
O7 0.0336(15) 0.0444(16) 0.0345(15) 0.0194(13) 0.0061(12) -0.0024(13)
O8 0.0317(15) 0.0341(14) 0.0335(15) 0.0106(12) 0.0069(12) -0.0011(12)
O9 0.0323(15) 0.0441(16) 0.0326(15) -0.0088(13) 0.0100(12) 0.0037(13)
O10 0.0355(15) 0.0398(16) 0.0262(14) -0.0059(12) 0.0069(12) -0.0007(12)
O11 0.0358(16) 0.0274(14) 0.0454(17) -0.0052(13) 0.0133(13) -0.0050(12)
O12 0.0319(16) 0.0241(14) 0.0628(19) -0.0061(14) 0.0055(14) -0.0026(12)
O13 0.0363(16) 0.0363(15) 0.0460(17) -0.0034(14) 0.0160(13) -0.0012(13)
O14 0.0369(16) 0.0333(15) 0.0357(16) 0.0082(13) 0.0003(13) 0.0020(12)
O15 0.0354(16) 0.0349(15) 0.0377(16) 0.0037(13) -0.0018(13) -0.0030(12)
O16 0.0262(14) 0.0442(16) 0.0373(16) -0.0080(13) 0.0025(12) -0.0001(12)
O17 0.0312(15) 0.0563(18) 0.0299(15) 0.0044(14) -0.0054(12) 0.0038(13)
O18 0.0372(16) 0.0439(16) 0.0331(15) -0.0039(13) -0.0012(13) -0.0140(13)
O19 0.0256(14) 0.0313(14) 0.0413(16) 0.0176(13) -0.0023(12) -0.0048(11)
O20 0.0264(14) 0.0307(14) 0.0254(13) 0.0035(11) 0.0058(11) 0.0023(11)
O21 0.0237(13) 0.0240(13) 0.0279(14) -0.0003(11) -0.0015(11) -0.0032(10)
Zn1 0.0239(2) 0.0226(2) 0.0210(2) 0.00218(18) 0.00173(17) -0.00114(17)
Zn2 0.0235(2) 0.0221(2) 0.0304(2) 0.00242(19) 0.00577(18) 0.00261(17)
Zn3 0.0217(2) 0.0290(2) 0.0215(2) 0.00230(19) 0.00189(17) -0.00140(18)
Zn4 0.0241(2) 0.0273(2) 0.0265(2) 0.00445(19) 0.00080(18) -0.00279(18)
Zn5 0.0264(2) 0.0305(2) 0.0257(2) 0.00055(19) 0.00185(18) 0.00324(19)
Zn6 0.0225(2) 0.0274(2) 0.0280(2) -0.00097(19) -0.00083(18) -0.00028(18)
C610 0.041(5) 0.034(5) 0.035(5) -0.001(5) 0.023(4) 0.004(4)
C611 0.037(4) 0.023(4) 0.033(5) -0.001(4) 0.010(4) -0.005(4)
C660 0.052(6) 0.044(5) 0.063(6) 0.003(5) 0.022(5) 0.003(5)
C661 0.054(5) 0.046(5) 0.056(5) 0.004(4) 0.013(5) -0.018(4)
C650 0.076(8) 0.057(6) 0.065(7) 0.011(5) 0.027(6) 0.001(6)
C651 0.077(7) 0.057(5) 0.046(5) 0.004(4) 0.015(5) -0.022(5)
C640 0.084(8) 0.053(6) 0.056(6) 0.017(5) 0.023(6) -0.002(6)
C641 0.087(9) 0.063(6) 0.037(5) 0.024(5) 0.001(5) -0.015(6)
C630 0.071(7) 0.068(6) 0.041(5) 0.010(4) 0.009(5) 0.007(6)
C631 0.077(8) 0.081(6) 0.046(5) 0.029(5) -0.007(5) -0.011(6)
C620 0.050(6) 0.060(6) 0.037(5) 0.011(4) 0.010(5) 0.004(5)
C621 0.049(6) 0.056(5) 0.043(5) 0.016(4) 0.006(4) -0.003(5)
C97 0.028(2) 0.077(3) 0.069(3) 0.012(2) 0.021(2) 0.007(2)
C102 0.057(3) 0.101(3) 0.108(3) 0.013(3) 0.031(3) 0.025(3)
C98 0.050(3) 0.114(3) 0.120(4) -0.012(3) 0.029(3) -0.015(3)
C99 0.058(3) 0.141(4) 0.133(4) -0.003(4) 0.034(3) -0.027(3)
C100 0.052(3) 0.153(4) 0.133(4) 0.030(4) 0.031(3) 0.015(3)
C101 0.068(3) 0.134(4) 0.124(4) 0.021(3) 0.036(3) 0.034(3)

loop_
_atom_type_symbol
_atom_type_scat_dispersion_real
_atom_type_scat_dispersion_imag
_atom_type_scat_Cromer_Mann_a1
_atom_type_scat_Cromer_Mann_b1
_atom_type_scat_Cromer_Mann_a2
_atom_type_scat_Cromer_Mann_b2
_atom_type_scat_Cromer_Mann_a3
_atom_type_scat_Cromer_Mann_b3
_atom_type_scat_Cromer_Mann_a4
_atom_type_scat_Cromer_Mann_b4
_atom_type_scat_Cromer_Mann_c
_atom_type_scat_source
C 0.0033 0.0016 2.3100 20.8439 1.0200 10.2075 1.5886 0.5687 0.8650 51.6512 0.2156 'International Tables Vol C 4.2.6.8 and 6.1.1.4'
H 0.0000 0.0000 0.4930 10.5109 0.3229 26.1257 0.1402 3.1424 0.0408 57.7998 0.0030 'International Tables Vol C 4.2.6.8 and 6.1.1.4'
O 0.0106 0.0060 3.0485 13.2771 2.2868 5.7011 1.5463 0.3239 0.8670 32.9089 0.2508 'International Tables Vol C 4.2.6.8 and 6.1.1.4'
P 0.1023 0.0942 6.4345 1.9067 4.1791 27.1570 1.7800 0.5260 1.4908 68.1645 1.1149 'International Tables Vol C 4.2.6.8 and 6.1.1.4'
Zn 0.2839 1.4301 14.0743 3.2655 7.0318 0.2333 5.1652 10.3163 2.4100 58.7097 1.3041 'International Tables Vol C 4.2.6.8 and 6.1.1.4'

loop_
_geom_angle_atom_site_label_1
_geom_angle_site_symmetry_1
_geom_angle_atom_site_label_2
_geom_angle_site_symmetry_2
_geom_angle_atom_site_label_3
_geom_angle_site_symmetry_3
_geom_angle
_geom_angle_publ_flag
C2 . C1 . C6 . 118.9(4) yes
C2 . C1 . P1 . 123.2(3) yes
C6 . C1 . P1 . 117.8(3) yes
C1 . C2 . C3 . 120.0(4) yes
C1 . C2 . H21 . 119.6 no
C3 . C2 . H21 . 120.4 no
C2 . C3 . C4 . 120.2(4) yes
C2 . C3 . H31 . 119.5 no
C4 . C3 . H31 . 120.4 no
C3 . C4 . C5 . 120.3(5) yes
C3 . C4 . H41 . 120.3 no
C5 . C4 . H41 . 119.4 no
C4 . C5 . C6 . 120.2(5) yes
C4 . C5 . H51 . 120.2 no
C6 . C5 . H51 . 119.6 no
C1 . C6 . C5 . 120.4(4) yes
C1 . C6 . H61 . 119.3 no
C5 . C6 . H61 . 120.2 no
C8 . C7 . C12 . 118.2(4) yes
C8 . C7 . P2 . 121.7(3) yes
C12 . C7 . P2 . 120.0(3) yes
C7 . C8 . C9 . 120.8(4) yes
C7 . C8 . H81 . 119.5 no
C9 . C8 . H81 . 119.7 no
C8 . C9 . C10 . 119.9(4) yes
C8 . C9 . H91 . 119.6 no
C10 . C9 . H91 . 120.4 no
C9 . C10 . C11 . 120.1(4) yes
C9 . C10 . H101 . 119.9 no
C11 . C10 . H101 . 120.0 no
C10 . C11 . C12 . 119.5(4) yes
C10 . C11 . H111 . 120.1 no
C12 . C11 . H111 . 120.3 no
C7 . C12 . C11 . 121.5(4) yes
C7 . C12 . H121 . 119.0 no
C11 . C12 . H121 . 119.5 no
C14 . C13 . C18 . 118.6(4) yes
C14 . C13 . P3 . 121.3(3) yes
C18 . C13 . P3 . 120.2(3) yes
C13 . C14 . C15 . 120.9(5) yes
C13 . C14 . H141 . 119.5 no
C15 . C14 . H141 . 119.5 no
C14 . C15 . C16 . 120.1(5) yes
C14 . C15 . H151 . 119.6 no
C16 . C15 . H151 . 120.3 no
C15 . C16 . C17 . 120.2(5) yes
C15 . C16 . H161 . 120.1 no
C17 . C16 . H161 . 119.8 no
C16 . C17 . C18 . 120.7(5) yes
C16 . C17 . H171 . 119.4 no
C18 . C17 . H171 . 119.9 no
C17 . C18 . C13 . 119.5(4) yes
C17 . C18 . H181 . 120.4 no
C13 . C18 . H181 . 120.0 no
C20 . C19 . C24 . 119.5(4) yes
C20 . C19 . P1 . 119.0(3) yes
C24 . C19 . P1 . 121.4(3) yes
C19 . C20 . C21 . 119.3(4) yes
C19 . C20 . H201 . 120.3 no
C21 . C20 . H201 . 120.5 no
C20 . C21 . C22 . 120.9(4) yes
C20 . C21 . H211 . 118.9 no
C22 . C21 . H211 . 120.1 no
C21 . C22 . C23 . 119.8(4) yes
C21 . C22 . H221 . 120.4 no
C23 . C22 . H221 . 119.8 no
C22 . C23 . C24 . 119.7(4) yes
C22 . C23 . H231 . 120.2 no
C24 . C23 . H231 . 120.0 no
C23 . C24 . C19 . 120.7(4) yes
C23 . C24 . H241 . 120.0 no
C19 . C24 . H241 . 119.2 no
C26 . C25 . C30 . 118.6(4) yes
C26 . C25 . P2 . 120.7(3) yes
C30 . C25 . P2 . 120.4(3) yes
C25 . C26 . C27 . 120.7(4) yes
C25 . C26 . H261 . 120.1 no
C27 . C26 . H261 . 119.2 no
C26 . C27 . C28 . 119.4(4) yes
C26 . C27 . H271 . 120.2 no
C28 . C27 . H271 . 120.4 no
C27 . C28 . C29 . 121.0(4) yes
C27 . C28 . H281 . 119.6 no
C29 . C28 . H281 . 119.4 no
C28 . C29 . C30 . 119.6(4) yes
C28 . C29 . H291 . 120.2 no
C30 . C29 . H291 . 120.1 no
C25 . C30 . C29 . 120.7(4) yes
C25 . C30 . H301 . 119.4 no
C29 . C30 . H301 . 119.9 no
C32 . C31 . C36 . 119.2(4) yes
C32 . C31 . P3 . 120.6(3) yes
C36 . C31 . P3 . 120.1(3) yes
C31 . C32 . C33 . 120.0(4) yes
C31 . C32 . H321 . 119.5 no
C33 . C32 . H321 . 120.5 no
C32 . C33 . C34 . 120.3(4) yes
C32 . C33 . H331 . 119.3 no
C34 . C33 . H331 . 120.4 no
C33 . C34 . C35 . 120.2(4) yes
C33 . C34 . H341 . 119.8 no
C35 . C34 . H341 . 120.0 no
C34 . C35 . C36 . 119.7(4) yes
C34 . C35 . H351 . 120.0 no
C36 . C35 . H351 . 120.3 no
C31 . C36 . C35 . 120.6(4) yes
C31 . C36 . H361 . 120.2 no
C35 . C36 . H361 . 119.2 no
C38 . C37 . C42 . 117.7(4) yes
C38 . C37 . P4 . 121.4(3) yes
C42 . C37 . P4 . 120.9(3) yes
C37 . C38 . C39 . 120.9(5) yes
C37 . C38 . H381 . 119.5 no
C39 . C38 . H381 . 119.6 no
C38 . C39 . C40 . 120.5(6) yes
C38 . C39 . H391 . 120.1 no
C40 . C39 . H391 . 119.5 no
C39 . C40 . C41 . 119.8(5) yes
C39 . C40 . H401 . 119.6 no
C41 . C40 . H401 . 120.6 no
C40 . C41 . C42 . 120.2(5) yes
C40 . C41 . H411 . 120.2 no
C42 . C41 . H411 . 119.6 no
C41 . C42 . C37 . 120.9(5) yes
C41 . C42 . H421 . 119.6 no
C37 . C42 . H421 . 119.6 no
C44 . C43 . C48 . 119.0(4) yes
C44 . C43 . P4 . 121.0(3) yes
C48 . C43 . P4 . 120.0(3) yes
C43 . C44 . C45 . 119.6(4) yes
C43 . C44 . H441 . 120.6 no
C45 . C44 . H441 . 119.8 no
C44 . C45 . C46 . 121.1(4) yes
C44 . C45 . H451 . 119.0 no
C46 . C45 . H451 . 119.9 no
C45 . C46 . C47 . 120.4(4) yes
C45 . C46 . H461 . 119.7 no
C47 . C46 . H461 . 119.9 no
C46 . C47 . C48 . 119.0(4) yes
C46 . C47 . H471 . 120.0 no
C48 . C47 . H471 . 121.0 no
C43 . C48 . C47 . 120.9(4) yes
C43 . C48 . H481 . 118.5 no
C47 . C48 . H481 . 120.5 no
C50 . C49 . C54 . 118.3(4) yes
C50 . C49 . P5 . 118.5(3) yes
C54 . C49 . P5 . 123.2(3) yes
C49 . C50 . C51 . 120.8(4) yes
C49 . C50 . H501 . 119.2 no
C51 . C50 . H501 . 120.0 no
C50 . C51 . C52 . 120.0(4) yes
C50 . C51 . H511 . 119.7 no
C52 . C51 . H511 . 120.2 no
C51 . C52 . C53 . 119.4(4) yes
C51 . C52 . H521 . 119.7 no
C53 . C52 . H521 . 120.9 no
C52 . C53 . C54 . 120.9(4) yes
C52 . C53 . H531 . 119.2 no
C54 . C53 . H531 . 119.8 no
C49 . C54 . C53 . 120.6(4) yes
C49 . C54 . H541 . 119.2 no
C53 . C54 . H541 . 120.2 no
C56 . C55 . C60 . 119.0(4) yes
C56 . C55 . P5 . 120.4(3) yes
C60 . C55 . P5 . 120.6(3) yes
C55 . C56 . C57 . 120.0(4) yes
C55 . C56 . H561 . 120.1 no
C57 . C56 . H561 . 119.9 no
C56 . C57 . C58 . 120.3(4) yes
C56 . C57 . H571 . 119.8 no
C58 . C57 . H571 . 119.8 no
C57 . C58 . C59 . 120.1(4) yes
C57 . C58 . H581 . 119.5 no
C59 . C58 . H581 . 120.4 no
C58 . C59 . C60 . 119.9(5) yes
C58 . C59 . H591 . 120.4 no
C60 . C59 . H591 . 119.7 no
C59 . C60 . C55 . 120.6(4) yes
C59 . C60 . H601 . 119.8 no
C55 . C60 . H601 . 119.6 no
C68 . C67 . C72 . 118.2(4) yes
C68 . C67 . P6 . 122.4(3) yes
C72 . C67 . P6 . 119.3(4) yes
C67 . C68 . C69 . 120.2(5) yes
C67 . C68 . H681 . 119.5 no
C69 . C68 . H681 . 120.3 no
C68 . C69 . C70 . 120.1(5) yes
C68 . C69 . H691 . 119.4 no
C70 . C69 . H691 . 120.5 no
C69 . C70 . C71 . 120.7(5) yes
C69 . C70 . H701 . 119.3 no
C71 . C70 . H701 . 119.9 no
C70 . C71 . C72 . 119.8(6) yes
C70 . C71 . H711 . 119.8 no
C72 . C71 . H711 . 120.4 no
C67 . C72 . C71 . 121.0(5) yes
C67 . C72 . H721 . 119.3 no
C71 . C72 . H721 . 119.7 no
C74 . C73 . C78 . 118.4(4) yes
C74 . C73 . P7 . 121.8(3) yes
C78 . C73 . P7 . 119.7(3) yes
C73 . C74 . C75 . 119.9(5) yes
C73 . C74 . H741 . 120.1 no
C75 . C74 . H741 . 120.0 no
C74 . C75 . C76 . 121.0(5) yes
C74 . C75 . H751 . 119.9 no
C76 . C75 . H751 . 119.1 no
C75 . C76 . C77 . 120.0(5) yes
C75 . C76 . H761 . 120.5 no
C77 . C76 . H761 . 119.4 no
C76 . C77 . C78 . 119.5(5) yes
C76 . C77 . H771 . 120.8 no
C78 . C77 . H771 . 119.7 no
C77 . C78 . C73 . 121.1(5) yes
C77 . C78 . H781 . 119.7 no
C73 . C78 . H781 . 119.2 no
C80 . C79 . C84 . 119.3(4) yes
C80 . C79 . P8 . 120.4(3) yes
C84 . C79 . P8 . 120.2(3) yes
C79 . C80 . C81 . 119.1(4) yes
C79 . C80 . H801 . 121.0 no
C81 . C80 . H801 . 119.9 no
C80 . C81 . C82 . 120.9(5) yes
C80 . C81 . H811 . 118.9 no
C82 . C81 . H811 . 120.2 no
C81 . C82 . C83 . 119.8(4) yes
C81 . C82 . H821 . 120.0 no
C83 . C82 . H821 . 120.2 no
C82 . C83 . C84 . 120.8(5) yes
C82 . C83 . H831 . 119.0 no
C84 . C83 . H831 . 120.2 no
C79 . C84 . C83 . 120.0(4) yes
C79 . C84 . H841 . 119.7 no
C83 . C84 . H841 . 120.2 no
C86 . C85 . C90 . 118.9(4) yes
C86 . C85 . P9 . 120.5(3) yes
C90 . C85 . P9 . 120.5(3) yes
C85 . C86 . C87 . 119.7(5) yes
C85 . C86 . H861 . 120.8 no
C87 . C86 . H861 . 119.5 no
C86 . C87 . C88 . 120.6(6) yes
C86 . C87 . H871 . 119.5 no
C88 . C87 . H871 . 119.9 no
C87 . C88 . C89 . 120.6(5) yes
C87 . C88 . H881 . 119.7 no
C89 . C88 . H881 . 119.7 no
C88 . C89 . C90 . 119.4(5) yes
C88 . C89 . H891 . 120.8 no
C90 . C89 . H891 . 119.8 no
C85 . C90 . C89 . 120.8(5) yes
C85 . C90 . H901 . 119.5 no
C89 . C90 . H901 . 119.8 no
C92 . C91 . C96 . 118.6(4) yes
C92 . C91 . P7 . 122.3(4) yes
C96 . C91 . P7 . 119.1(3) yes
C91 . C92 . C93 . 120.4(5) yes
C91 . C92 . H921 . 120.1 no
C93 . C92 . H921 . 119.6 no
C92 . C93 . C94 . 119.9(6) yes
C92 . C93 . H931 . 119.5 no
C94 . C93 . H931 . 120.6 no
C93 . C94 . C95 . 120.8(6) yes
C93 . C94 . H941 . 119.3 no
C95 . C94 . H941 . 119.9 no
C94 . C95 . C96 . 120.4(6) yes
C94 . C95 . H951 . 120.5 no
C96 . C95 . H951 . 119.1 no
C95 . C96 . C91 . 119.9(5) yes
C95 . C96 . H961 . 120.0 no
C91 . C96 . H961 . 120.1 no
C104 . C103 . C108 . 117.1(4) yes
C104 . C103 . P9 . 122.2(3) yes
C108 . C103 . P9 . 120.7(3) yes
C103 . C104 . C105 . 121.0(4) yes
C103 . C104 . H1041 . 120.1 no
C105 . C104 . H1041 . 118.9 no
C104 . C105 . C106 . 120.3(5) yes
C104 . C105 . H1051 . 119.9 no
C106 . C105 . H1051 . 119.9 no
C105 . C106 . C107 . 119.9(5) yes
C105 . C106 . H1061 . 119.6 no
C107 . C106 . H1061 . 120.6 no
C106 . C107 . C108 . 120.0(5) yes
C106 . C107 . H1071 . 119.6 no
C108 . C107 . H1071 . 120.3 no
C103 . C108 . C107 . 121.6(4) yes
C103 . C108 . H1081 . 119.4 no
C107 . C108 . H1081 . 118.9 no
C202 . C201 . C206 . 120.01(4) yes
C202 . C201 . H2011 . 120.7 no
C206 . C201 . H2011 . 119.3 no
C201 . C202 . C203 . 120.01(3) yes
C201 . C202 . H2021 . 120.0 no
C203 . C202 . H2021 . 120.0 no
C202 . C203 . C204 . 120.00(3) yes
C202 . C203 . H2031 . 120.5 no
C204 . C203 . H2031 . 119.5 no
C203 . C204 . C205 . 119.99(4) yes
C203 . C204 . C207 . 119.98(7) yes
C205 . C204 . C207 . 120.02(7) yes
C204 . C205 . C206 . 119.99(3) yes
C204 . C205 . H2051 . 119.9 no
C206 . C205 . H2051 . 120.1 no
C205 . C206 . C201 . 120.00(3) yes
C205 . C206 . H2061 . 121.0 no
C201 . C206 . H2061 . 119.0 no
C204 . C207 . H2071 . 108.7 no
C204 . C207 . H2073 . 108.4 no
H2071 . C207 . H2073 . 110.8 no
C204 . C207 . H2072 . 109.0 no
H2071 . C207 . H2072 . 110.4 no
H2073 . C207 . H2072 . 109.5 no
C19 . P1 . C1 . 107.52(18) yes
C19 . P1 . O1 . 108.98(16) yes
C1 . P1 . O1 . 109.96(16) yes
C19 . P1 . O2 . 108.00(16) yes
C1 . P1 . O2 . 108.51(16) yes
O1 . P1 . O2 . 113.67(15) yes
C19 . P1 . Zn2 . 122.19(13) yes
C1 . P1 . Zn2 . 121.18(12) yes
O1 . P1 . Zn2 . 83.00(11) yes
C7 . P2 . C25 . 104.99(16) yes
C7 . P2 . O3 . 106.61(16) yes
C25 . P2 . O3 . 109.69(17) yes
C7 . P2 . O4 . 108.80(16) yes
C25 . P2 . O4 . 107.00(16) yes
O3 . P2 . O4 . 118.91(15) yes
C7 . P2 . Zn3 . 102.79(11) yes
C25 . P2 . Zn3 . 130.81(12) yes
O3 . P2 . Zn3 . 99.97(11) yes
C31 . P3 . C13 . 108.49(17) yes
C31 . P3 . O5 . 110.09(16) yes
C13 . P3 . O5 . 107.01(16) yes
C31 . P3 . O6 . 107.36(16) yes
C13 . P3 . O6 . 107.10(16) yes
O5 . P3 . O6 . 116.52(16) yes
C31 . P3 . Zn1 . 92.87(12) yes
C13 . P3 . Zn1 . 134.33(12) yes
O5 . P3 . Zn1 . 102.31(11) yes
C43 . P4 . C37 . 106.28(17) yes
C43 . P4 . O7 . 106.93(16) yes
C37 . P4 . O7 . 108.53(18) yes
C43 . P4 . O8 . 107.85(17) yes
C37 . P4 . O8 . 108.93(17) yes
O7 . P4 . O8 . 117.74(15) yes
C43 . P4 . Zn1 . 124.59(12) yes
C37 . P4 . Zn1 . 117.50(13) yes
O8 . P4 . Zn1 . 89.01(10) yes
C43 . P4 . Zn4 . 131.42(14) yes
C37 . P4 . Zn4 . 107.78(13) yes
O7 . P4 . Zn4 . 93.85(10) yes
Zn1 . P4 . Zn4 . 64.74(2) yes
C49 . P5 . C55 . 107.45(17) yes
C49 . P5 . O9 . 109.96(17) yes
C55 . P5 . O9 . 107.70(17) yes
C49 . P5 . O10 . 106.68(16) yes
C55 . P5 . O10 . 108.65(16) yes
O9 . P5 . O10 . 116.09(15) yes
C49 . P5 . Zn2 . 116.07(13) yes
C55 . P5 . Zn2 . 125.89(13) yes
O10 . P5 . Zn2 . 88.53(10) yes
C49 . P5 . Zn5 . 109.35(12) yes
C55 . P5 . Zn5 . 128.81(13) yes
O9 . P5 . Zn5 . 91.70(10) yes
Zn2 . P5 . Zn5 . 63.56(2) yes
C67 . P6 . O11 . 109.52(18) yes
C67 . P6 . O12 . 107.56(18) yes
O11 . P6 . O12 . 117.59(15) yes
C67 . P6 . Zn3 . 134.49(15) yes
O12 . P6 . Zn3 . 91.92(10) yes
C67 . P6 . Zn6 . 117.95(13) yes
O11 . P6 . Zn6 . 88.65(10) yes
Zn3 . P6 . Zn6 . 65.02(2) yes
C67 . P6 . C610 . 106.3(4) yes
O11 . P6 . C610 . 102.1(3) yes
O12 . P6 . C610 . 113.2(3) yes
Zn3 . P6 . C610 . 102.6(3) yes
Zn6 . P6 . C610 . 127.7(3) yes
C67 . P6 . O11 . 109.52(18) yes
C67 . P6 . O12 . 107.56(18) yes
O11 . P6 . O12 . 117.59(15) yes
C67 . P6 . Zn3 . 134.49(15) yes
O12 . P6 . Zn3 . 91.92(10) yes
C67 . P6 . Zn6 . 117.95(13) yes
O11 . P6 . Zn6 . 88.65(10) yes
Zn3 . P6 . Zn6 . 65.02(2) yes
C67 . P6 . C611 . 103.9(3) yes
O11 . P6 . C611 . 113.3(2) yes
O12 . P6 . C611 . 103.9(3) yes
Zn3 . P6 . C611 . 110.8(2) yes
Zn6 . P6 . C611 . 122.6(3) yes
C73 . P7 . C91 . 104.43(18) yes
C73 . P7 . O13 . 110.14(18) yes
C91 . P7 . O13 . 107.02(18) yes
C73 . P7 . O14 . 106.82(17) yes
C91 . P7 . O14 . 109.82(18) yes
O13 . P7 . O14 . 117.82(16) yes
C73 . P7 . Zn5 . 137.07(14) yes
C91 . P7 . Zn5 . 97.47(13) yes
O13 . P7 . Zn5 . 97.69(11) yes
C79 . P8 . O15 . 109.88(16) yes
C79 . P8 . O16 . 108.13(17) yes
O15 . P8 . O16 . 116.74(16) yes
C79 . P8 . Zn6 . 95.61(14) yes
O15 . P8 . Zn6 . 101.32(12) yes
C79 . P8 . C97 . 107.25(19) yes
O15 . P8 . C97 . 106.08(14) yes
O16 . P8 . C97 . 108.37(14) yes
Zn6 . P8 . C97 . 135.15(10) yes
C85 . P9 . C103 . 104.91(18) yes
C85 . P9 . O17 . 108.00(18) yes
C103 . P9 . O17 . 109.93(17) yes
C85 . P9 . O18 . 107.58(18) yes
C103 . P9 . O18 . 108.47(17) yes
O17 . P9 . O18 . 117.22(15) yes
C85 . P9 . Zn4 . 132.70(14) yes
C103 . P9 . Zn4 . 109.42(13) yes
O17 . P9 . Zn4 . 89.84(11) yes
P1 . O1 . Zn1 . 154.76(18) yes
P1 . O2 . Zn2 . 126.03(15) yes
P2 . O3 . Zn2 . 154.47(18) yes
P2 . O4 . Zn3 . 136.68(16) yes
P3 . O5 . Zn3 . 142.28(16) yes
P3 . O6 . Zn1 . 131.61(16) yes
P4 . O7 . Zn1 . 128.51(16) yes
P4 . O8 . Zn4 . 131.93(15) yes
P5 . O9 . Zn2 . 130.40(16) yes
P5 . O10 . Zn5 . 133.71(16) yes
P6 . O11 . Zn3 . 129.31(16) yes
P6 . O12 . Zn6 . 128.84(16) yes
P7 . O13 . Zn4 . 141.47(17) yes
P7 . O14 . Zn5 . 126.59(16) yes
P8 . O15 . Zn5 . 145.34(17) yes
P8 . O16 . Zn6 . 132.51(16) yes
P9 . O17 . Zn6 . 156.27(19) yes
P9 . O18 . Zn4 . 126.45(16) yes
Zn1 . O19 . Zn4 . 124.04(13) yes
Zn1 . O19 . H192 . 116.0 no
Zn4 . O19 . H192 . 119.5 no
Zn2 . O20 . Zn5 . 116.88(12) yes
Zn2 . O20 . H203 . 99.0 no
Zn5 . O20 . H203 . 113.7 no
Zn3 . O21 . Zn6 . 120.30(12) yes
Zn3 . O21 . H212 . 103.8 no
Zn6 . O21 . H212 . 119.4 no
O7 . Zn1 . O1 . 110.03(12) yes
O7 . Zn1 . O6 . 108.31(11) yes
O1 . Zn1 . O6 . 108.32(11) yes
O7 . Zn1 . O19 . 107.57(11) yes
O1 . Zn1 . O19 . 103.26(11) yes
O6 . Zn1 . O19 . 119.11(11) yes
O1 . Zn1 . P4 . 112.55(8) yes
O6 . Zn1 . P4 . 124.81(8) yes
O19 . Zn1 . P4 . 85.63(7) yes
O7 . Zn1 . P3 . 119.37(9) yes
O1 . Zn1 . P3 . 116.11(8) yes
O6 . Zn1 . P3 . 21.11(8) yes
O19 . Zn1 . P3 . 98.00(8) yes
P4 . Zn1 . P3 . 128.72(3) yes
O20 . Zn2 . O2 . 112.10(10) yes
O20 . Zn2 . O9 . 111.18(10) yes
O2 . Zn2 . O9 . 101.77(11) yes
O20 . Zn2 . O3 . 109.46(11) yes
O2 . Zn2 . O3 . 110.22(11) yes
O9 . Zn2 . O3 . 111.95(11) yes
O20 . Zn2 . P1 . 91.40(7) yes
O9 . Zn2 . P1 . 120.93(8) yes
O3 . Zn2 . P1 . 109.87(8) yes
O20 . Zn2 . P5 . 89.97(7) yes
O2 . Zn2 . P5 . 108.67(8) yes
O9 . Zn2 . P5 . 21.41(8) yes
O3 . Zn2 . P5 . 124.74(9) yes
P1 . Zn2 . P5 . 121.14(3) yes
O2 . Zn2 . H203 . 92.2 no
O9 . Zn2 . H203 . 124.1 no
O3 . Zn2 . H203 . 113.0 no
P1 . Zn2 . H203 . 70.7 no
P5 . Zn2 . H203 . 103.0 no
O11 . Zn3 . O21 . 104.37(10) yes
O11 . Zn3 . O5 . 105.20(11) yes
O21 . Zn3 . O5 . 117.26(10) yes
O11 . Zn3 . O4 . 114.15(11) yes
O21 . Zn3 . O4 . 109.21(11) yes
O5 . Zn3 . O4 . 106.86(11) yes
O21 . Zn3 . P6 . 87.16(7) yes
O5 . Zn3 . P6 . 125.69(8) yes
O4 . Zn3 . P6 . 109.02(8) yes
O11 . Zn3 . P2 . 131.64(8) yes
O21 . Zn3 . P2 . 105.97(7) yes
O5 . Zn3 . P2 . 93.16(8) yes
O4 . Zn3 . P2 . 18.80(8) yes
P6 . Zn3 . P2 . 127.79(3) yes
O8 . Zn4 . O18 . 108.39(11) yes
O8 . Zn4 . O13 . 110.86(11) yes
O18 . Zn4 . O13 . 103.87(12) yes
O8 . Zn4 . O19 . 103.15(10) yes
O18 . Zn4 . O19 . 114.97(11) yes
O13 . Zn4 . O19 . 115.59(12) yes
O8 . Zn4 . P9 . 131.21(8) yes
O13 . Zn4 . P9 . 95.35(8) yes
O19 . Zn4 . P9 . 101.12(8) yes
O18 . Zn4 . P4 . 110.37(8) yes
O13 . Zn4 . P4 . 127.70(8) yes
O19 . Zn4 . P4 . 84.07(8) yes
P9 . Zn4 . P4 . 129.64(3) yes
O20 . Zn5 . O14 . 105.69(11) yes
O20 . Zn5 . O10 . 107.58(10) yes
O14 . Zn5 . O10 . 114.24(11) yes
O20 . Zn5 . O15 . 115.94(11) yes
O14 . Zn5 . O15 . 109.41(11) yes
O10 . Zn5 . O15 . 104.27(11) yes
O20 . Zn5 . P7 . 109.53(7) yes
O10 . Zn5 . P7 . 130.33(8) yes
O15 . Zn5 . P7 . 87.90(8) yes
O20 . Zn5 . P5 . 89.11(7) yes
O14 . Zn5 . P5 . 113.65(8) yes
O15 . Zn5 . P5 . 120.88(8) yes
P7 . Zn5 . P5 . 135.13(3) yes
O12 . Zn6 . O21 . 107.28(10) yes
O12 . Zn6 . O17 . 107.94(12) yes
O21 . Zn6 . O17 . 110.77(11) yes
O12 . Zn6 . O16 . 103.28(12) yes
O21 . Zn6 . O16 . 118.14(10) yes
O17 . Zn6 . O16 . 108.76(11) yes
O21 . Zn6 . P6 . 87.49(7) yes
O17 . Zn6 . P6 . 107.58(9) yes
O16 . Zn6 . P6 . 122.38(8) yes
O12 . Zn6 . P8 . 111.30(9) yes
O21 . Zn6 . P8 . 97.46(8) yes
O17 . Zn6 . P8 . 121.05(9) yes
P6 . Zn6 . P8 . 124.86(3) yes
P6 . C610 . C660 . 118.89(7) yes
P6 . C610 . C620 . 118.86(7) yes
C660 . C610 . C620 . 122.08(6) yes
P6 . C611 . C661 . 118.84(6) yes
P6 . C611 . C621 . 118.88(6) yes
C661 . C611 . C621 . 122.08(6) yes
C610 . C660 . C650 . 118.03(6) yes
C610 . C660 . H6601 . 121.3 no
C650 . C660 . H6601 . 120.7 no
C611 . C661 . C651 . 118.05(6) yes
C611 . C661 . H6611 . 121.3 no
C651 . C661 . H6611 . 120.7 no
C660 . C650 . C640 . 119.79(7) yes
C660 . C650 . H6501 . 120.5 no
C640 . C650 . H6501 . 119.7 no
C661 . C651 . C641 . 119.80(6) yes
C661 . C651 . H6511 . 119.9 no
C641 . C651 . H6511 . 120.3 no
C650 . C640 . C630 . 122.11(7) yes
C650 . C640 . H6401 . 119.4 no
C630 . C640 . H6401 . 118.5 no
C651 . C641 . C631 . 122.11(6) yes
C651 . C641 . H6411 . 119.1 no
C631 . C641 . H6411 . 118.8 no
C640 . C630 . C620 . 119.82(6) yes
C640 . C630 . H6301 . 120.2 no
C620 . C630 . H6301 . 120.0 no
C641 . C631 . C621 . 119.78(6) yes
C641 . C631 . H6311 . 120.1 no
C621 . C631 . H6311 . 120.2 no
C630 . C620 . C610 . 118.06(6) yes
C630 . C620 . H6201 . 121.1 no
C610 . C620 . H6201 . 120.8 no
C631 . C621 . C611 . 118.01(6) yes
C631 . C621 . H6211 . 121.3 no
C611 . C621 . H6211 . 120.7 no
P8 . C97 . C102 . 119.89(7) yes
P8 . C97 . C98 . 119.94(7) yes
C102 . C97 . C98 . 119.96(4) yes
C97 . C102 . C101 . 119.96(4) yes
C97 . C102 . H1021 . 120.5 no
C101 . C102 . H1021 . 119.5 no
C97 . C98 . C99 . 119.99(3) yes
C97 . C98 . H981 . 119.7 no
C99 . C98 . H981 . 120.3 no
C98 . C99 . C100 . 119.98(4) yes
C98 . C99 . H991 . 120.2 no
C100 . C99 . H991 . 119.8 no
C99 . C100 . C101 . 119.98(4) yes
C99 . C100 . H1001 . 119.3 no
C101 . C100 . H1001 . 120.7 no
C100 . C101 . C102 . 119.96(4) yes
C100 . C101 . H1011 . 121.5 no
C102 . C101 . H1011 . 118.5 no
O20 . H203 . Zn2 . 60.0 no

loop_
_geom_bond_atom_site_label_1
_geom_bond_site_symmetry_1
_geom_bond_atom_site_label_2
_geom_bond_site_symmetry_2
_geom_bond_distance
_geom_bond_publ_flag
C1 . C2 . 1.377(5) yes
C1 . C6 . 1.408(5) yes
C1 . P1 . 1.804(4) yes
C2 . C3 . 1.393(6) yes
C2 . H21 . 0.930 no
C3 . C4 . 1.370(7) yes
C3 . H31 . 0.922 no
C4 . C5 . 1.375(7) yes
C4 . H41 . 0.933 no
C5 . C6 . 1.365(6) yes
C5 . H51 . 0.923 no
C6 . H61 . 0.941 no
C7 . C8 . 1.384(5) yes
C7 . C12 . 1.385(5) yes
C7 . P2 . 1.801(4) yes
C8 . C9 . 1.384(6) yes
C8 . H81 . 0.940 no
C9 . C10 . 1.376(6) yes
C9 . H91 . 0.931 no
C10 . C11 . 1.381(6) yes
C10 . H101 . 0.933 no
C11 . C12 . 1.375(6) yes
C11 . H111 . 0.928 no
C12 . H121 . 0.946 no
C13 . C14 . 1.376(6) yes
C13 . C18 . 1.381(5) yes
C13 . P3 . 1.799(4) yes
C14 . C15 . 1.385(6) yes
C14 . H141 . 0.929 no
C15 . C16 . 1.348(7) yes
C15 . H151 . 0.927 no
C16 . C17 . 1.360(7) yes
C16 . H161 . 0.928 no
C17 . C18 . 1.393(6) yes
C17 . H171 . 0.924 no
C18 . H181 . 0.932 no
C19 . C20 . 1.380(5) yes
C19 . C24 . 1.363(5) yes
C19 . P1 . 1.809(4) yes
C20 . C21 . 1.386(6) yes
C20 . H201 . 0.921 no
C21 . C22 . 1.360(7) yes
C21 . H211 . 0.928 no
C22 . C23 . 1.366(6) yes
C22 . H221 . 0.920 no
C23 . C24 . 1.387(6) yes
C23 . H231 . 0.926 no
C24 . H241 . 0.918 no
C25 . C26 . 1.384(5) yes
C25 . C30 . 1.395(5) yes
C25 . P2 . 1.797(4) yes
C26 . C27 . 1.390(6) yes
C26 . H261 . 0.926 no
C27 . C28 . 1.371(6) yes
C27 . H271 . 0.928 no
C28 . C29 . 1.376(6) yes
C28 . H281 . 0.938 no
C29 . C30 . 1.377(5) yes
C29 . H291 . 0.934 no
C30 . H301 . 0.930 no
C31 . C32 . 1.388(5) yes
C31 . C36 . 1.381(5) yes
C31 . P3 . 1.806(4) yes
C32 . C33 . 1.376(6) yes
C32 . H321 . 0.923 no
C33 . C34 . 1.370(6) yes
C33 . H331 . 0.921 no
C34 . C35 . 1.379(7) yes
C34 . H341 . 0.933 no
C35 . C36 . 1.376(6) yes
C35 . H351 . 0.923 no
C36 . H361 . 0.931 no
C37 . C38 . 1.391(6) yes
C37 . C42 . 1.381(6) yes
C37 . P4 . 1.796(4) yes
C38 . C39 . 1.379(7) yes
C38 . H381 . 0.928 no
C39 . C40 . 1.362(8) yes
C39 . H391 . 0.930 no
C40 . C41 . 1.366(7) yes
C40 . H401 . 0.925 no
C41 . C42 . 1.388(6) yes
C41 . H411 . 0.930 no
C42 . H421 . 0.935 no
C43 . C44 . 1.388(6) yes
C43 . C48 . 1.404(5) yes
C43 . P4 . 1.798(4) yes
C44 . C45 . 1.387(6) yes
C44 . H441 . 0.929 no
C45 . C46 . 1.373(6) yes
C45 . H451 . 0.931 no
C46 . C47 . 1.386(6) yes
C46 . H461 . 0.925 no
C47 . C48 . 1.388(5) yes
C47 . H471 . 0.935 no
C48 . H481 . 0.945 no
C49 . C50 . 1.390(5) yes
C49 . C54 . 1.387(5) yes
C49 . P5 . 1.800(4) yes
C50 . C51 . 1.383(6) yes
C50 . H501 . 0.932 no
C51 . C52 . 1.378(6) yes
C51 . H511 . 0.926 no
C52 . C53 . 1.373(6) yes
C52 . H521 . 0.925 no
C53 . C54 . 1.373(6) yes
C53 . H531 . 0.926 no
C54 . H541 . 0.923 no
C55 . C56 . 1.393(5) yes
C55 . C60 . 1.374(5) yes
C55 . P5 . 1.800(4) yes
C56 . C57 . 1.386(6) yes
C56 . H561 . 0.927 no
C57 . C58 . 1.368(7) yes
C57 . H571 . 0.934 no
C58 . C59 . 1.373(7) yes
C58 . H581 . 0.931 no
C59 . C60 . 1.391(6) yes
C59 . H591 . 0.935 no
C60 . H601 . 0.931 no
C67 . C68 . 1.370(6) yes
C67 . C72 . 1.389(6) yes
C67 . P6 . 1.798(4) yes
C68 . C69 . 1.402(6) yes
C68 . H681 . 0.932 no
C69 . C70 . 1.349(7) yes
C69 . H691 . 0.931 no
C70 . C71 . 1.359(8) yes
C70 . H701 . 0.936 no
C71 . C72 . 1.377(7) yes
C71 . H711 . 0.932 no
C72 . H721 . 0.931 no
C73 . C74 . 1.377(6) yes
C73 . C78 . 1.375(6) yes
C73 . P7 . 1.801(4) yes
C74 . C75 . 1.385(7) yes
C74 . H741 . 0.933 no
C75 . C76 . 1.346(8) yes
C75 . H751 . 0.925 no
C76 . C77 . 1.367(8) yes
C76 . H761 . 0.924 no
C77 . C78 . 1.382(6) yes
C77 . H771 . 0.941 no
C78 . H781 . 0.938 no
C79 . C80 . 1.401(5) yes
C79 . C84 . 1.398(6) yes
C79 . P8 . 1.797(4) yes
C80 . C81 . 1.385(6) yes
C80 . H801 . 0.928 no
C81 . C82 . 1.387(7) yes
C81 . H811 . 0.931 no
C82 . C83 . 1.363(7) yes
C82 . H821 . 0.931 no
C83 . C84 . 1.381(6) yes
C83 . H831 . 0.928 no
C84 . H841 . 0.929 no
C85 . C86 . 1.387(6) yes
C85 . C90 . 1.392(6) yes
C85 . P9 . 1.801(4) yes
C86 . C87 . 1.386(7) yes
C86 . H861 . 0.928 no
C87 . C88 . 1.363(8) yes
C87 . H871 . 0.926 no
C88 . C89 . 1.373(8) yes
C88 . H881 . 0.927 no
C89 . C90 . 1.380(7) yes
C89 . H891 . 0.921 no
C90 . H901 . 0.937 no
C91 . C92 . 1.361(6) yes
C91 . C96 . 1.385(6) yes
C91 . P7 . 1.797(4) yes
C92 . C93 . 1.400(7) yes
C92 . H921 . 0.935 no
C93 . C94 . 1.349(9) yes
C93 . H931 . 0.948 no
C94 . C95 . 1.336(8) yes
C94 . H941 . 0.936 no
C95 . C96 . 1.393(7) yes
C95 . H951 . 0.922 no
C96 . H961 . 0.931 no
C103 . C104 . 1.382(6) yes
C103 . C108 . 1.386(5) yes
C103 . P9 . 1.797(4) yes
C104 . C105 . 1.383(6) yes
C104 . H1041 . 0.911 no
C105 . C106 . 1.364(7) yes
C105 . H1051 . 0.923 no
C106 . C107 . 1.361(7) yes
C106 . H1061 . 0.927 no
C107 . C108 . 1.374(6) yes
C107 . H1071 . 0.928 no
C108 . H1081 . 0.923 no
C201 . C202 . 1.362(3) yes
C201 . C206 . 1.356(3) yes
C201 . H2011 . 0.928 no
C202 . C203 . 1.361(3) yes
C202 . H2021 . 0.935 no
C203 . C204 . 1.357(3) yes
C203 . H2031 . 0.928 no
C204 . C205 . 1.362(3) yes
C204 . C207 . 1.457(6) yes
C205 . C206 . 1.362(3) yes
C205 . H2051 . 0.914 no
C206 . H2061 . 0.930 no
C207 . H2071 . 0.972 no
C207 . H2073 . 0.990 no
C207 . H2072 . 0.973 no
P1 . O1 . 1.499(3) yes
P1 . O2 . 1.513(3) yes
P1 . Zn2 . 3.0967(11) yes
P2 . O3 . 1.499(3) yes
P2 . O4 . 1.502(3) yes
P2 . Zn3 . 3.1968(10) yes
P3 . O5 . 1.502(3) yes
P3 . O6 . 1.513(3) yes
P3 . Zn1 . 3.1412(10) yes
P4 . O7 . 1.516(3) yes
P4 . O8 . 1.508(3) yes
P4 . Zn1 . 3.1230(10) yes
P4 . Zn4 . 3.1765(11) yes
P5 . O9 . 1.507(3) yes
P5 . O10 . 1.511(3) yes
P5 . Zn2 . 3.1438(11) yes
P5 . Zn5 . 3.1766(10) yes
P6 . O11 . 1.496(3) yes
P6 . O12 . 1.504(3) yes
P6 . Zn3 . 3.1356(10) yes
P6 . Zn6 . 3.1289(10) yes
P6 . C610 . 1.824(5) yes
P6 . O11 . 1.496(3) yes
P6 . O12 . 1.504(3) yes
P6 . Zn3 . 3.1356(10) yes
P6 . Zn6 . 3.1289(10) yes
P6 . C611 . 1.795(5) yes
P7 . O13 . 1.507(3) yes
P7 . O14 . 1.511(3) yes
P7 . Zn5 . 3.0895(11) yes
P8 . O15 . 1.498(3) yes
P8 . O16 . 1.510(3) yes
P8 . Zn6 . 3.1474(11) yes
P8 . C97 . 1.794(3) yes
P9 . O17 . 1.501(3) yes
P9 . O18 . 1.510(3) yes
P9 . Zn4 . 3.0917(11) yes
O1 . Zn1 . 1.938(2) yes
O2 . Zn2 . 1.954(2) yes
O3 . Zn2 . 1.918(2) yes
O4 . Zn3 . 1.934(2) yes
O5 . Zn3 . 1.936(2) yes
O6 . Zn1 . 1.925(3) yes
O7 . Zn1 . 1.945(2) yes
O8 . Zn4 . 1.964(2) yes
O9 . Zn2 . 1.950(2) yes
O10 . Zn5 . 1.939(2) yes
O11 . Zn3 . 1.966(2) yes
O12 . Zn6 . 1.958(3) yes
O13 . Zn4 . 1.931(3) yes
O14 . Zn5 . 1.941(2) yes
O15 . Zn5 . 1.920(3) yes
O16 . Zn6 . 1.924(3) yes
O17 . Zn6 . 1.925(3) yes
O18 . Zn4 . 1.946(2) yes
O19 . Zn1 . 1.908(2) yes
O19 . Zn4 . 1.911(2) yes
O19 . H192 . 0.806 no
O20 . Zn2 . 1.956(2) yes
O20 . Zn5 . 1.951(2) yes
O20 . H203 . 0.808 no
O21 . Zn3 . 1.945(2) yes
O21 . Zn6 . 1.937(2) yes
O21 . H212 . 0.807 no
Zn2 . H203 . 2.230 no
C610 . C660 . 1.387(5) yes
C610 . C620 . 1.379(5) yes
C611 . C661 . 1.377(5) yes
C611 . C621 . 1.381(5) yes
C660 . C650 . 1.413(5) yes
C660 . H6601 . 0.930 no
C661 . C651 . 1.404(5) yes
C661 . H6611 . 0.928 no
C650 . C640 . 1.356(5) yes
C650 . H6501 . 0.923 no
C651 . C641 . 1.355(5) yes
C651 . H6511 . 0.921 no
C640 . C630 . 1.359(5) yes
C640 . H6401 . 0.929 no
C641 . C631 . 1.353(5) yes
C641 . H6411 . 0.926 no
C630 . C620 . 1.415(5) yes
C630 . H6301 . 0.929 no
C631 . C621 . 1.405(5) yes
C631 . H6311 . 0.931 no
C620 . H6201 . 0.935 no
C621 . H6211 . 0.928 no
C97 . C102 . 1.388(3) yes
C97 . C98 . 1.376(3) yes
C102 . C101 . 1.385(3) yes
C102 . H1021 . 0.954 no
C98 . C99 . 1.397(3) yes
C98 . H981 . 0.946 no
C99 . C100 . 1.374(3) yes
C99 . H991 . 0.936 no
C100 . C101 . 1.388(3) yes
C100 . H1001 . 0.946 no
C101 . H1011 . 0.968 no

loop_
_platon_squeeze_void_nr
_platon_squeeze_void_average_x
_platon_squeeze_void_average_y
_platon_squeeze_void_average_z
_platon_squeeze_void_volume
_platon_squeeze_void_count_electrons
_platon_squeeze_void_content
1 0.000 0.000 0.500 539 80 ' '
2 0.000 0.500 1.000 539 80 ' '
3 0.208 0.559 0.321 19 2 ' '
4 0.208 0.941 0.821 19 2 ' '
5 0.448 0.732 0.409 9 1 ' '
6 0.448 0.768 0.909 9 1 ' '
7 0.552 0.232 0.091 9 1 ' '
8 0.552 0.268 0.591 9 1 ' '
9 0.792 0.059 0.179 19 2 ' '
10 0.792 0.441 0.679 19 2 ' '
